data_2238890
loop_
_publ_author_name
'Ayers, Benjamin J.'
'Jenkinson, Sarah F.'
'Fleet, George W. J.'
'Thompson, Amber L.'

_publ_section_title
;
 2-<i>N</i>-Benzyl-2,6-dideoxy-2,6-imino-3,4-<i>O</i>-isopropylidene-<small>D</small>-allononitrile
;
_journal_coeditor_code LH5665
_journal_issue 12
_journal_name_full 'Acta Crystallographica Section E'
_journal_page_first o1772
_journal_paper_doi 10.1107/S1600536813030584
_journal_volume 69
_journal_year 2013
_chemical_formula_iupac 'C16 H20 N2 O3'
_chemical_formula_moiety 'C16 H20 N2 O3'
_chemical_formula_sum 'C16 H20 N2 O3'
_chemical_formula_weight 288.35
_chemical_name_systematic 2-<i>N</i>-Benzyl-2,6-dideoxy-2,6-imino-3,4-<i>O</i>-isopropylidene-<i>D</i>-allononitrile
_space_group_IT_number 19
_symmetry_cell_setting orthorhombic
_symmetry_space_group_name_Hall 'P 2ac 2ab'
_symmetry_space_group_name_H-M 'P 21 21 21'
_atom_sites_solution_hydrogens difmap
_atom_sites_solution_primary direct
_audit_creation_method CRYSTALS_ver_14.40
_cell_angle_alpha 90
_cell_angle_beta 90
_cell_angle_gamma 90
_cell_formula_units_Z 4
_cell_length_a 8.3978(3)
_cell_length_b 11.2689(4)
_cell_length_c 15.9210(6)
_cell_measurement_reflns_used 1934
_cell_measurement_temperature 150
_cell_measurement_theta_max 27
_cell_measurement_theta_min 5
_cell_volume 1506.67(9)
_computing_cell_refinement 'DENZO/SCALEPACK (Otwinowski & Minor, 1997)'
_computing_data_collection 'COLLECT (Nonius, 2001).'
_computing_data_reduction 'DENZO/SCALEPACK (Otwinowski & Minor, 1997)'
_computing_molecular_graphics 'CAMERON (Watkin <i>et al.</i>, 1996)'
_computing_publication_material 'CRYSTALS (Betteridge <i>et al.</i>, 2003)'
_computing_structure_refinement 'CRYSTALS (Betteridge <i>et al.</i>, 2003)'
_computing_structure_solution 'SIR92 (Altomare <i>et al.</i>, 1994)'
_diffrn_ambient_temperature 150
_diffrn_measured_fraction_theta_full 0.990
_diffrn_measured_fraction_theta_max 0.990
_diffrn_measurement_device Area
_diffrn_measurement_device_type 'Nonius KappaCCD'
_diffrn_measurement_method \w
_diffrn_radiation_monochromator graphite
_diffrn_radiation_type 'Mo K\a'
_diffrn_radiation_wavelength 0.71073
_diffrn_reflns_av_R_equivalents 0.079
_diffrn_reflns_limit_h_max 10
_diffrn_reflns_limit_h_min -10
_diffrn_reflns_limit_k_max 14
_diffrn_reflns_limit_k_min -14
_diffrn_reflns_limit_l_max 20
_diffrn_reflns_limit_l_min -20
_diffrn_reflns_number 11529
_diffrn_reflns_theta_full 26.937
_diffrn_reflns_theta_max 27.487
_diffrn_reflns_theta_min 5.122
_diffrn_standards_number 0
_exptl_absorpt_coefficient_mu 0.088
_exptl_absorpt_correction_T_max 0.98
_exptl_absorpt_correction_T_min 0.91
_exptl_absorpt_correction_type multi-scan
_exptl_absorpt_process_details '(DENZO/SCALEPACK; Otwinowski & Minor, 1997)'
_exptl_crystal_colour colourless
_exptl_crystal_density_diffrn 1.271
_exptl_crystal_density_method 'not measured'
_exptl_crystal_description plate
_exptl_crystal_F_000 616
_exptl_crystal_size_max 0.4
_exptl_crystal_size_mid 0.4
_exptl_crystal_size_min 0.2
_refine_diff_density_max 0.47
_refine_diff_density_min -0.42
_refine_ls_extinction_method None
_refine_ls_goodness_of_fit_ref 0.9532
_refine_ls_hydrogen_treatment constr
_refine_ls_matrix_type full
_refine_ls_number_parameters 190
_refine_ls_number_reflns 1970
_refine_ls_number_restraints 0
_refine_ls_R_factor_all 0.0731
_refine_ls_R_factor_gt 0.0436
_refine_ls_shift/su_max 0.0000939
_refine_ls_shift/su_mean 0.0000174
_refine_ls_structure_factor_coef Fsqd
_refine_ls_weighting_details
;
 Method, part 1, Chebychev polynomial, (Watkin, 1994, Prince, 1982)
 [weight] = 1.0/[A~0~*T~0~(x)+A~1~*T~1~(x) ... +A~n-1~]*T~n-1~(x)]
 where A~i~ are the Chebychev coefficients listed below and x= Fcalc/Fmax
 Method = Robust Weighting (Prince, 1982)
 W = [weight] * [1-(deltaF/6*sigmaF)^2^]^2^
 A~i~ are:
 9.51 13.9 7.19 2.01
;
_refine_ls_weighting_scheme calc
_refine_ls_wR_factor_all 0.1207
_refine_ls_wR_factor_gt 0.0948
_refine_ls_wR_factor_ref 0.1207
_reflns_number_gt 1422
_reflns_number_total 1970
_reflns_threshold_expression I>2.0\s(I)
_cod_data_source_file lh5665.cif
_cod_data_source_block I
_cod_database_code 2238890

loop_
_symmetry_equiv_pos_as_xyz
x,y,z
x+1/2,-y+1/2,-z
-x,y+1/2,-z+1/2
-x+1/2,-y,z+1/2

loop_
_atom_site_type_symbol
_atom_site_label
_atom_site_fract_x
_atom_site_fract_y
_atom_site_fract_z
_atom_site_U_iso_or_equiv
_atom_site_adp_type
_atom_site_occupancy
O O1 0.6465(3) 0.06340(19) 0.37776(14) 0.0305 Uani 1.0000
C C2 0.5963(4) 0.1832(3) 0.37195(18) 0.0259 Uani 1.0000
C C3 0.6544(4) 0.2450(3) 0.29350(18) 0.0245 Uani 1.0000
O O4 0.5816(3) 0.19584(18) 0.21979(12) 0.0272 Uani 1.0000
C C5 0.5779(4) 0.2890(3) 0.15876(18) 0.0261 Uani 1.0000
O O6 0.5489(3) 0.39518(18) 0.20739(13) 0.0271 Uani 1.0000
C C7 0.6006(4) 0.3759(3) 0.29150(18) 0.0256 Uani 1.0000
C C8 0.4595(4) 0.4018(3) 0.35050(19) 0.0263 Uani 1.0000
N N9 0.3478(3) 0.3035(2) 0.34958(16) 0.0261 Uani 1.0000
C C10 0.4160(4) 0.1919(3) 0.38247(19) 0.0270 Uani 1.0000
C C11 0.1968(4) 0.3292(3) 0.3920(2) 0.0318 Uani 1.0000
C C12 0.1021(4) 0.4285(3) 0.35313(19) 0.0274 Uani 1.0000
C C13 0.0911(5) 0.4450(3) 0.26682(19) 0.0315 Uani 1.0000
C C14 -0.0032(5) 0.5344(3) 0.23328(19) 0.0323 Uani 1.0000
C C15 -0.0876(4) 0.6088(3) 0.2858(2) 0.0308 Uani 1.0000
C C16 -0.0756(5) 0.5947(3) 0.3724(2) 0.0343 Uani 1.0000
C C17 0.0182(4) 0.5058(3) 0.4056(2) 0.0292 Uani 1.0000
C C18 0.5178(5) 0.4307(3) 0.4370(2) 0.0328 Uani 1.0000
N N19 0.5612(5) 0.4487(3) 0.50421(18) 0.0470 Uani 1.0000
C C20 0.4377(4) 0.2689(3) 0.1017(2) 0.0328 Uani 1.0000
C C21 0.7352(5) 0.3002(4) 0.1127(2) 0.0385 Uani 1.0000
H H21 0.6469 0.2260 0.4201 0.0308 Uiso 1.0000
H H31 0.7717 0.2399 0.2892 0.0303 Uiso 1.0000
H H71 0.6919 0.4291 0.3037 0.0311 Uiso 1.0000
H H81 0.4052 0.4724 0.3289 0.0310 Uiso 1.0000
H H101 0.3912 0.1842 0.4427 0.0319 Uiso 1.0000
H H102 0.3691 0.1265 0.3501 0.0317 Uiso 1.0000
H H111 0.2187 0.3478 0.4519 0.0382 Uiso 1.0000
H H112 0.1318 0.2571 0.3895 0.0380 Uiso 1.0000
H H131 0.1502 0.3963 0.2302 0.0381 Uiso 1.0000
H H141 -0.0094 0.5442 0.1754 0.0379 Uiso 1.0000
H H151 -0.1536 0.6691 0.2632 0.0372 Uiso 1.0000
H H161 -0.1325 0.6461 0.4082 0.0410 Uiso 1.0000
H H171 0.0255 0.4957 0.4642 0.0353 Uiso 1.0000
H H201 0.4276 0.3351 0.0634 0.0489 Uiso 1.0000
H H202 0.3408 0.2637 0.1346 0.0490 Uiso 1.0000
H H203 0.4527 0.1972 0.0698 0.0487 Uiso 1.0000
H H212 0.7322 0.3683 0.0748 0.0564 Uiso 1.0000
H H213 0.8215 0.3108 0.1527 0.0572 Uiso 1.0000
H H211 0.7541 0.2275 0.0804 0.0572 Uiso 1.0000
H H11 0.5995 0.0236 0.3393 0.0472 Uiso 1.0000

loop_
_atom_site_aniso_label
_atom_site_aniso_U_11
_atom_site_aniso_U_22
_atom_site_aniso_U_33
_atom_site_aniso_U_12
_atom_site_aniso_U_13
_atom_site_aniso_U_23
O1 0.0390(13) 0.0236(11) 0.0289(11) 0.0062(10) -0.0064(10) 0.0008(9)
C2 0.0334(17) 0.0206(14) 0.0237(14) 0.0016(14) -0.0040(13) 0.0000(12)
C3 0.0305(15) 0.0222(13) 0.0208(13) 0.0006(14) -0.0048(14) 0.0002(12)
O4 0.0383(13) 0.0206(9) 0.0227(10) -0.0004(11) -0.0020(10) 0.0007(9)
C5 0.0354(17) 0.0203(13) 0.0225(14) -0.0022(14) 0.0008(14) 0.0010(12)
O6 0.0408(13) 0.0194(9) 0.0210(10) -0.0008(10) -0.0012(10) -0.0008(8)
C7 0.0325(16) 0.0229(14) 0.0214(14) -0.0036(13) -0.0041(14) 0.0010(12)
C8 0.0354(18) 0.0217(14) 0.0218(13) -0.0011(14) -0.0012(13) 0.0010(12)
N9 0.0293(13) 0.0201(12) 0.0289(12) 0.0013(11) 0.0032(12) 0.0036(11)
C10 0.0359(17) 0.0205(14) 0.0247(14) 0.0011(14) 0.0014(14) 0.0061(12)
C11 0.0353(19) 0.0314(17) 0.0285(16) 0.0043(15) 0.0085(15) 0.0053(14)
C12 0.0306(17) 0.0264(15) 0.0253(14) -0.0003(14) 0.0030(13) 0.0033(13)
C13 0.0408(19) 0.0280(15) 0.0257(14) 0.0045(16) 0.0066(15) 0.0009(13)
C14 0.042(2) 0.0315(16) 0.0236(15) -0.0002(16) -0.0002(15) 0.0040(13)
C15 0.0306(17) 0.0283(15) 0.0336(16) 0.0003(15) -0.0043(15) 0.0030(14)
C16 0.0340(19) 0.0366(18) 0.0323(16) 0.0076(16) -0.0012(15) -0.0040(14)
C17 0.0304(18) 0.0315(17) 0.0258(15) 0.0027(14) 0.0001(14) -0.0024(13)
C18 0.046(2) 0.0235(15) 0.0292(16) 0.0004(16) 0.0010(15) -0.0013(13)
N19 0.072(3) 0.0403(17) 0.0285(15) -0.0022(19) -0.0039(16) -0.0078(13)
C20 0.0394(19) 0.0299(17) 0.0289(16) -0.0040(15) -0.0061(16) 0.0013(13)
C21 0.040(2) 0.0405(19) 0.0349(19) 0.0005(18) 0.0091(16) 0.0004(18)

loop_
_atom_type_symbol
_atom_type_scat_Cromer_Mann_a1
_atom_type_scat_Cromer_Mann_a2
_atom_type_scat_Cromer_Mann_a3
_atom_type_scat_Cromer_Mann_a4
_atom_type_scat_Cromer_Mann_b1
_atom_type_scat_Cromer_Mann_b2
_atom_type_scat_Cromer_Mann_b3
_atom_type_scat_Cromer_Mann_b4
_atom_type_scat_Cromer_Mann_c
_atom_type_scat_dispersion_real
_atom_type_scat_dispersion_imag
_atom_type_scat_source
C 2.3100 1.0200 1.5886 0.8650 20.8439 10.2075 0.5687 51.6512 0.2156 0.0033 0.0016 'International Tables Vol C 4.2.6.8 and 6.1.1.4'
H 0.4930 0.3229 0.1402 0.0408 10.5109 26.1257 3.1424 57.7998 0.0030 0.0000 0.0000 'International Tables Vol C 4.2.6.8 and 6.1.1.4'
N 12.2126 3.1322 2.0125 1.1663 0.0057 9.8933 28.9975 0.5826 -11.5290 0.0061 0.0033 'International Tables Vol C 4.2.6.8 and 6.1.1.4'
O 3.0485 2.2868 1.5463 0.8670 13.2771 5.7011 0.3239 32.9089 0.2508 0.0106 0.0060 'International Tables Vol C 4.2.6.8 and 6.1.1.4'

loop_
_geom_angle_atom_site_label_1
_geom_angle_atom_site_label_2
_geom_angle_atom_site_label_3
_geom_angle
_geom_angle_publ_flag
C2 O1 H11 108.4 no
O1 C2 C3 113.4(3) no
O1 C2 C10 110.4(3) no
C3 C2 C10 112.4(3) no
O1 C2 H21 106.4 no
C3 C2 H21 105.9 no
C10 C2 H21 107.8 no
C2 C3 O4 111.2(2) no
C2 C3 C7 111.3(3) no
O4 C3 C7 103.1(2) no
C2 C3 H31 110.6 no
O4 C3 H31 110.2 no
C7 C3 H31 110.2 no
C3 O4 C5 106.4(2) no
O4 C5 O6 104.3(2) no
O4 C5 C20 108.4(3) no
O6 C5 C20 108.4(3) no
O4 C5 C21 111.8(3) no
O6 C5 C21 109.7(3) no
C20 C5 C21 113.8(3) no
C5 O6 C7 109.0(2) no
C3 C7 O6 104.8(2) no
C3 C7 C8 113.2(3) no
O6 C7 C8 108.1(3) no
C3 C7 H71 110.3 no
O6 C7 H71 109.1 no
C8 C7 H71 111.1 no
C7 C8 N9 110.3(2) no
C7 C8 C18 110.5(3) no
N9 C8 C18 112.8(3) no
C7 C8 H81 107.4 no
N9 C8 H81 108.4 no
C18 C8 H81 107.3 no
C8 N9 C10 113.3(3) no
C8 N9 C11 113.8(3) no
C10 N9 C11 109.9(2) no
C2 C10 N9 113.6(3) no
C2 C10 H101 108.1 no
N9 C10 H101 109.8 no
C2 C10 H102 107.0 no
N9 C10 H102 107.3 no
H101 C10 H102 111.1 no
N9 C11 C12 114.5(3) no
N9 C11 H111 108.9 no
C12 C11 H111 109.6 no
N9 C11 H112 107.4 no
C12 C11 H112 107.8 no
H111 C11 H112 108.5 no
C11 C12 C13 122.8(3) no
C11 C12 C17 118.9(3) no
C13 C12 C17 118.3(3) no
C12 C13 C14 121.0(3) no
C12 C13 H131 119.9 no
C14 C13 H131 119.1 no
C13 C14 C15 120.0(3) no
C13 C14 H141 120.0 no
C15 C14 H141 120.0 no
C14 C15 C16 119.6(3) no
C14 C15 H151 120.3 no
C16 C15 H151 120.1 no
C15 C16 C17 120.3(3) no
C15 C16 H161 119.4 no
C17 C16 H161 120.3 no
C12 C17 C16 120.8(3) no
C12 C17 H171 118.9 no
C16 C17 H171 120.3 no
C8 C18 N19 177.4(4) no
C5 C20 H201 109.5 no
C5 C20 H202 109.9 no
H201 C20 H202 108.3 no
C5 C20 H203 110.1 no
H201 C20 H203 109.0 no
H202 C20 H203 110.1 no
C5 C21 H212 110.0 no
C5 C21 H213 110.1 no
H212 C21 H213 109.1 no
C5 C21 H211 109.0 no
H212 C21 H211 109.6 no
H213 C21 H211 109.0 no

loop_
_geom_bond_atom_site_label_1
_geom_bond_atom_site_label_2
_geom_bond_distance
_geom_bond_publ_flag
O1 C2 1.418(4) no
O1 H11 0.855 no
C2 C3 1.511(4) no
C2 C10 1.527(5) no
C2 H21 1.000 no
C3 O4 1.434(4) no
C3 C7 1.543(4) no
C3 H31 0.990 no
O4 C5 1.431(3) no
C5 O6 1.446(4) no
C5 C20 1.504(5) no
C5 C21 1.516(5) no
O6 C7 1.424(3) no
C7 C8 1.540(5) no
C7 H71 0.992 no
C8 N9 1.452(4) no
C8 C18 1.498(4) no
C8 H81 0.980 no
N9 C10 1.477(4) no
N9 C11 1.466(4) no
C10 H101 0.986 no
C10 H102 0.982 no
C11 C12 1.506(5) no
C11 H111 0.993 no
C11 H112 0.980 no
C12 C13 1.390(4) no
C12 C17 1.397(4) no
C13 C14 1.388(5) no
C13 H131 0.942 no
C14 C15 1.381(5) no
C14 H141 0.929 no
C15 C16 1.392(5) no
C15 H151 0.948 no
C16 C17 1.379(5) no
C16 H161 0.943 no
C17 H171 0.943 no
C18 N19 1.148(4) no
C20 H201 0.968 no
C20 H202 0.970 no
C20 H203 0.963 no
C21 H212 0.976 no
C21 H213 0.972 no
C21 H211 0.981 no

loop_
_geom_hbond_atom_site_label_D
_geom_hbond_atom_site_label_H
_geom_hbond_atom_site_label_A
_geom_hbond_site_symmetry_A
_geom_hbond_distance_DH
_geom_hbond_distance_HA
_geom_hbond_distance_DA
_geom_hbond_angle_DHA
_geom_hbond_publ_flag
O1 H11 O6 3_645 0.855 2.049 2.850(5) 155.57(8) yes
